data_7705570
loop_
_publ_author_name
'Elinburg, Jessica K.'
'Hyre, Ariel S.'
'McNeely, James'
'Alam, Todd M.'
'Klenner, Steffen'
'P\"ottgen, Rainer'
'Rheingold, Arnold L.'
'Doerrer, Linda H.'

_publ_section_title
;
 Formation of monomeric Sn(ii) and Sn(iv) perfluoropinacolate complexes
 and their characterization by <sup>119</sup>Sn M\"ossbauer and
 <sup>119</sup>Sn NMR spectroscopies.
;
_journal_issue 39
_journal_name_full 'Dalton transactions (Cambridge, England : 2003)'
_journal_page_first 13773
_journal_page_last 13785
_journal_paper_doi 10.1039/d0dt02837a
_journal_volume 49
_journal_year 2020
_chemical_formula_moiety 'C12 F24 O4 Sn, 2(C20 H40 K O10), 2(C4 H8 O)'
_chemical_formula_sum 'C60 H96 F24 K2 O26 Sn'
_chemical_formula_weight 1886.25
_space_group_crystal_system monoclinic
_space_group_IT_number 15
_space_group_name_Hall '-C 2yc'
_space_group_name_H-M_alt 'C 1 2/c 1'
_atom_sites_solution_hydrogens geom
_atom_sites_solution_primary direct
_audit_creation_date 2018-06-26
_audit_creation_method
;
Olex2 1.2-beta
(compiled 2018.05.29 svn.r3508 for OlexSys, GUI svn.r5506)
;
_audit_update_record
;
2020-04-17 deposited with the CCDC.	2020-09-24 downloaded from the CCDC.
;
_cell_angle_alpha 90
_cell_angle_beta 114.007(2)
_cell_angle_gamma 90
_cell_formula_units_Z 4
_cell_length_a 27.5254(11)
_cell_length_b 10.7470(4)
_cell_length_c 28.7368(15)
_cell_measurement_reflns_used 3755
_cell_measurement_temperature 100
_cell_measurement_theta_max 24.597
_cell_measurement_theta_min 2.373
_cell_volume 7765.4(6)
_computing_cell_refinement 'SAINT V8.38A (?, 2016)'
_computing_data_collection 'APEX2 v2014.11-0 (Bruker, 2014)'
_computing_data_reduction 'SAINT V8.38A (?, 2016)'
_computing_molecular_graphics 'Olex2 (Dolomanov et al., 2009)'
_computing_publication_material 'Olex2 (Dolomanov et al., 2009)'
_computing_structure_refinement 'ShelXL (Sheldrick, 2015)'
_computing_structure_solution 'ShelXT (Sheldrick, 2015)'
_diffrn_ambient_temperature 100.0
_diffrn_detector 'Bruker APEX-II CCD'
_diffrn_detector_area_resol_mean 7.9
_diffrn_detector_type 'CCD Area Detector'
_diffrn_measured_fraction_theta_full 0.999
_diffrn_measured_fraction_theta_max 0.996
_diffrn_measurement_device 'Kappa Four-Circle Diffractometer'
_diffrn_measurement_device_type 'Bruker APEX-II CCD'
_diffrn_measurement_method '\f and \w scans'
_diffrn_radiation_monochromator graphite
_diffrn_radiation_probe x-ray
_diffrn_radiation_type MoK\a
_diffrn_radiation_wavelength 0.71073
_diffrn_reflns_av_R_equivalents 0.0581
_diffrn_reflns_av_unetI/netI 0.0673
_diffrn_reflns_Laue_measured_fraction_full 0.999
_diffrn_reflns_Laue_measured_fraction_max 0.996
_diffrn_reflns_limit_h_max 34
_diffrn_reflns_limit_h_min -34
_diffrn_reflns_limit_k_max 13
_diffrn_reflns_limit_k_min -12
_diffrn_reflns_limit_l_max 35
_diffrn_reflns_limit_l_min -26
_diffrn_reflns_number 24929
_diffrn_reflns_point_group_measured_fraction_full 0.999
_diffrn_reflns_point_group_measured_fraction_max 0.996
_diffrn_reflns_theta_full 25.242
_diffrn_reflns_theta_max 26.418
_diffrn_reflns_theta_min 1.620
_diffrn_source 'sealed tube'
_diffrn_source_type fine-focus
_diffrn_standards_number 0
_exptl_absorpt_coefficient_mu 0.569
_exptl_absorpt_correction_T_max 0.7454
_exptl_absorpt_correction_T_min 0.6950
_exptl_absorpt_correction_type multi-scan
_exptl_absorpt_process_details
'SADABS-2016/2 (Bruker,2016/2) was used for absorption correction. wR2(int) was 0.0524 before and 0.0486 after correction. The Ratio of minimum to maximum transmission is 0.9324. The \l/2 correction factor is Not present.'
_exptl_crystal_colour colourless
_exptl_crystal_colour_primary colourless
_exptl_crystal_density_diffrn 1.613
_exptl_crystal_description block
_exptl_crystal_F_000 3872
_exptl_crystal_size_max 0.29
_exptl_crystal_size_mid 0.27
_exptl_crystal_size_min 0.22
_refine_diff_density_max 0.420
_refine_diff_density_min -0.550
_refine_diff_density_rms 0.084
_refine_ls_extinction_method none
_refine_ls_goodness_of_fit_ref 1.009
_refine_ls_hydrogen_treatment constr
_refine_ls_matrix_type full
_refine_ls_number_parameters 510
_refine_ls_number_reflns 7963
_refine_ls_number_restraints 0
_refine_ls_restrained_S_all 1.009
_refine_ls_R_factor_all 0.0617
_refine_ls_R_factor_gt 0.0389
_refine_ls_shift/su_max 0.001
_refine_ls_shift/su_mean 0.000
_refine_ls_structure_factor_coef Fsqd
_refine_ls_weighting_details 'w=1/[\s^2^(Fo^2^)+(0.0246P)^2^+4.8090P] where P=(Fo^2^+2Fc^2^)/3'
_refine_ls_weighting_scheme calc
_refine_ls_wR_factor_gt 0.0708
_refine_ls_wR_factor_ref 0.0783
_reflns_Friedel_coverage 0.000
_reflns_number_gt 6116
_reflns_number_total 7963
_reflns_threshold_expression 'I > 2\s(I)'
_cod_data_source_file d0dt02837a2.cif
_cod_data_source_block lhd568_0m_a_Compound_5
_cod_depositor_comments
;
The following automatic conversions were performed:

data item '_diffrn_radiation_probe' value 'X-ray' was changed to
'x-ray' in accordance with the
/home/data/users/saulius/crontab/automatic-downloads/rss-feeds/RSC/lib/dictionaries/cif_core.dic
dictionary named 'cif_core.dic' version 2.4.2 last updated on
2011-04-26.

Automatic conversion script
Id: cif_fix_values 7556 2019-12-06 15:28:31Z antanas 

 Adding full bibliography for 7705569--7705573.cif.
;
_cod_database_code 7705570
_shelx_shelxl_version_number 2016/6
_shelx_space_group_comment
;
The symmetry employed for this shelxl refinement is uniquely defined
by the following loop, which should always be used as a source of
symmetry information in preference to the above space-group names.
They are only intended as comments.
;
_shelx_estimated_absorpt_t_max 0.885
_shelx_estimated_absorpt_t_min 0.852
_olex2_refinement_description
;
1. Fixed Uiso
 At 1.2 times of:
  All C(H,H) groups
2.a Secondary CH2 refined with riding coordinates:
 C27(H27A,H27B), C11(H11A,H11B), C24(H24A,H24B), C16(H16A,H16B), C25(H25A,
 H25B), C28(H28A,H28B), C22(H22A,H22B), C26(H26A,H26B), C20(H20A,H20B),
 C19(H19A,H19B), C17(H17A,H17B), C12(H12A,H12B), C18(H18A,H18B), C23(H23A,H23B),
  C21(H21A,H21B), C29(H29A,H29B), C30(H30A,H30B), C14(H14A,H14B), C15(H15A,
 H15B), C13(H13A,H13B), C9(H9A,H9B), C8(H8A,H8B), C10(H10A,H10B), C7(H7A,H7B)
;
_olex2_submission_special_instructions 'No special instructions were received'

loop_
_space_group_symop_operation_xyz
'x, y, z'
'-x, y, -z+1/2'
'x+1/2, y+1/2, z'
'-x+1/2, y+1/2, -z+1/2'
'-x, -y, -z'
'x, -y, z-1/2'
'-x+1/2, -y+1/2, -z'
'x+1/2, -y+1/2, z-1/2'

loop_
_atom_site_label
_atom_site_type_symbol
_atom_site_fract_x
_atom_site_fract_y
_atom_site_fract_z
_atom_site_U_iso_or_equiv
_atom_site_adp_type
_atom_site_occupancy
_atom_site_site_symmetry_order
_atom_site_calc_flag
_atom_site_refinement_flags_posn
_atom_site_refinement_flags_adp
_atom_site_refinement_flags_occupancy
_atom_site_disorder_assembly
_atom_site_disorder_group
Sn1 Sn 0.500000 0.60937(2) 0.250000 0.01203(7) Uani 1 2 d S T P . .
K1 K 0.31120(2) 1.00540(5) 0.40646(2) 0.01258(13) Uani 1 1 d . . . . .
F10 F 0.52163(6) 0.29214(14) 0.30194(5) 0.0180(4) Uani 1 1 d . . . . .
F11 F 0.58115(6) 0.33515(15) 0.37556(6) 0.0227(4) Uani 1 1 d . . . . .
F12 F 0.50883(6) 0.24549(14) 0.36933(5) 0.0194(4) Uani 1 1 d . . . . .
F5 F 0.42286(6) 0.25235(14) 0.28097(5) 0.0209(4) Uani 1 1 d . . . . .
F4 F 0.35575(6) 0.37081(15) 0.26580(6) 0.0241(4) Uani 1 1 d . . . . .
F6 F 0.40504(6) 0.32097(15) 0.34294(5) 0.0220(4) Uani 1 1 d . . . . .
F1 F 0.36555(6) 0.60464(16) 0.26822(6) 0.0273(4) Uani 1 1 d . . . . .
F2 F 0.43896(6) 0.68912(14) 0.31617(6) 0.0223(4) Uani 1 1 d . . . . .
O2 O 0.44335(6) 0.48262(16) 0.25520(6) 0.0123(4) Uani 1 1 d . . . . .
F9 F 0.48137(7) 0.43086(16) 0.41903(5) 0.0269(4) Uani 1 1 d . . . . .
F7 F 0.50015(6) 0.61777(15) 0.40537(5) 0.0264(4) Uani 1 1 d . . . . .
F8 F 0.56185(6) 0.48155(16) 0.43441(5) 0.0281(4) Uani 1 1 d . . . . .
O1 O 0.53227(7) 0.54693(16) 0.33131(6) 0.0129(4) Uani 1 1 d . . . . .
F3 F 0.39694(7) 0.57180(16) 0.34906(6) 0.0301(4) Uani 1 1 d . . . . .
O10 O 0.32193(7) 0.95190(17) 0.50627(6) 0.0152(4) Uani 1 1 d . . . . .
O3 O 0.31566(7) 1.25838(17) 0.43766(6) 0.0157(4) Uani 1 1 d . . . . .
O4 O 0.26384(7) 1.18800(17) 0.33285(6) 0.0154(4) Uani 1 1 d . . . . .
O11 O 0.38011(7) 0.81225(17) 0.46002(6) 0.0170(4) Uani 1 1 d . . . . .
O9 O 0.22860(7) 1.07955(17) 0.43790(6) 0.0157(4) Uani 1 1 d . . . . .
O7 O 0.41383(7) 1.12146(18) 0.47129(6) 0.0188(4) Uani 1 1 d . . . . .
O8 O 0.20506(7) 0.91929(17) 0.35247(6) 0.0170(4) Uani 1 1 d . . . . .
O12 O 0.27768(7) 0.72209(18) 0.39770(6) 0.0199(4) Uani 1 1 d . . . . .
O5 O 0.30209(7) 0.96086(18) 0.30470(6) 0.0183(4) Uani 1 1 d . . . . .
O6 O 0.40170(7) 1.03620(17) 0.37417(6) 0.0170(4) Uani 1 1 d . . . . .
C27 C 0.17695(10) 1.0246(3) 0.41188(10) 0.0179(6) Uani 1 1 d . . . . .
H27A H 0.149213 1.079898 0.414135 0.021 Uiso 1 1 calc R . . . .
H27B H 0.175207 0.943575 0.427500 0.021 Uiso 1 1 calc R . . . .
O13 O 0.63768(9) -0.0442(3) 0.34856(10) 0.0541(7) Uani 1 1 d . . . . .
C11 C 0.34635(11) 0.9714(3) 0.29095(10) 0.0231(7) Uani 1 1 d . . . . .
H11A H 0.348100 1.056590 0.278603 0.028 Uiso 1 1 calc R . . . .
H11B H 0.342464 0.911874 0.263362 0.028 Uiso 1 1 calc R . . . .
C24 C 0.35372(11) 0.8465(3) 0.53039(10) 0.0170(6) Uani 1 1 d . . . . .
H24A H 0.331877 0.769931 0.520879 0.020 Uiso 1 1 calc R . . . .
H24B H 0.368149 0.855984 0.567866 0.020 Uiso 1 1 calc R . . . .
C6 C 0.52810(10) 0.3332(3) 0.34767(9) 0.0161(6) Uani 1 1 d . . . . .
C16 C 0.36617(11) 1.3181(3) 0.45506(10) 0.0208(7) Uani 1 1 d . . . . .
H16A H 0.364910 1.399313 0.470767 0.025 Uiso 1 1 calc R . . . .
H16B H 0.376431 1.332512 0.426236 0.025 Uiso 1 1 calc R . . . .
C25 C 0.27544(11) 0.9612(3) 0.51604(10) 0.0176(6) Uani 1 1 d . . . . .
H25A H 0.285200 0.963016 0.553214 0.021 Uiso 1 1 calc R . . . .
H25B H 0.252037 0.888612 0.501459 0.021 Uiso 1 1 calc R . . . .
C28 C 0.16822(10) 1.0068(3) 0.35715(9) 0.0180(6) Uani 1 1 d . . . . .
H28A H 0.131488 0.976945 0.337435 0.022 Uiso 1 1 calc R . . . .
H28B H 0.172328 1.087688 0.342657 0.022 Uiso 1 1 calc R . . . .
C22 C 0.36887(11) 0.6838(3) 0.44728(10) 0.0214(7) Uani 1 1 d . . . . .
H22A H 0.358205 0.642718 0.472523 0.026 Uiso 1 1 calc R . . . .
H22B H 0.401026 0.641465 0.447788 0.026 Uiso 1 1 calc R . . . .
C1 C 0.40679(11) 0.3523(3) 0.29834(9) 0.0170(6) Uani 1 1 d . . . . .
C26 C 0.24704(11) 1.0794(3) 0.49187(9) 0.0191(7) Uani 1 1 d . . . . .
H26A H 0.216335 1.091277 0.501011 0.023 Uiso 1 1 calc R . . . .
H26B H 0.271489 1.150640 0.505885 0.023 Uiso 1 1 calc R . . . .
C20 C 0.25621(11) 1.0303(3) 0.27226(9) 0.0181(6) Uani 1 1 d . . . . .
H20A H 0.224606 0.998956 0.276818 0.022 Uiso 1 1 calc R . . . .
H20B H 0.250293 1.016129 0.236307 0.022 Uiso 1 1 calc R . . . .
C19 C 0.26164(11) 1.1680(3) 0.28304(9) 0.0183(6) Uani 1 1 d . . . . .
H19A H 0.294459 1.199743 0.280942 0.022 Uiso 1 1 calc R . . . .
H19B H 0.230864 1.212814 0.257595 0.022 Uiso 1 1 calc R . . . .
C17 C 0.27309(11) 1.3264(3) 0.40014(9) 0.0179(6) Uani 1 1 d . . . . .
H17A H 0.276737 1.415364 0.409879 0.022 Uiso 1 1 calc R . . . .
H17B H 0.238979 1.296338 0.399880 0.022 Uiso 1 1 calc R . . . .
C12 C 0.39613(11) 0.9434(3) 0.33734(10) 0.0214(7) Uani 1 1 d . . . . .
H12A H 0.393538 0.860172 0.350925 0.026 Uiso 1 1 calc R . . . .
H12B H 0.427360 0.944063 0.328531 0.026 Uiso 1 1 calc R . . . .
C18 C 0.27120(11) 1.3149(2) 0.34723(9) 0.0168(6) Uani 1 1 d . . . . .
H18A H 0.241506 1.365179 0.323093 0.020 Uiso 1 1 calc R . . . .
H18B H 0.304810 1.345815 0.346608 0.020 Uiso 1 1 calc R . . . .
C23 C 0.39824(10) 0.8375(3) 0.51340(9) 0.0184(6) Uani 1 1 d . . . . .
H23A H 0.418357 0.916699 0.521272 0.022 Uiso 1 1 calc R . . . .
H23B H 0.422826 0.770533 0.532822 0.022 Uiso 1 1 calc R . . . .
C2 C 0.44142(10) 0.4684(2) 0.30152(9) 0.0112(6) Uani 1 1 d . . . . .
C21 C 0.32472(11) 0.6745(3) 0.39517(10) 0.0217(7) Uani 1 1 d . . . . .
H21A H 0.333662 0.723325 0.370505 0.026 Uiso 1 1 calc R . . . .
H21B H 0.319376 0.586702 0.383828 0.026 Uiso 1 1 calc R . . . .
C29 C 0.18944(11) 0.7936(3) 0.35278(10) 0.0195(6) Uani 1 1 d . . . . .
H29A H 0.155529 0.777394 0.323143 0.023 Uiso 1 1 calc R . . . .
H29B H 0.184219 0.776064 0.384262 0.023 Uiso 1 1 calc R . . . .
C30 C 0.23233(11) 0.7124(3) 0.35033(10) 0.0217(7) Uani 1 1 d . . . . .
H30A H 0.219991 0.625015 0.344172 0.026 Uiso 1 1 calc R . . . .
H30B H 0.241679 0.739357 0.322063 0.026 Uiso 1 1 calc R . . . .
C14 C 0.45384(11) 1.1342(3) 0.45196(10) 0.0207(7) Uani 1 1 d . . . . .
H14A H 0.489444 1.136398 0.480522 0.025 Uiso 1 1 calc R . . . .
H14B H 0.448574 1.212906 0.432640 0.025 Uiso 1 1 calc R . . . .
C3 C 0.41094(11) 0.5834(3) 0.30933(10) 0.0201(7) Uani 1 1 d . . . . .
C15 C 0.40560(11) 1.2332(3) 0.49369(10) 0.0242(7) Uani 1 1 d . . . . .
H15A H 0.439943 1.277333 0.510478 0.029 Uiso 1 1 calc R . . . .
H15B H 0.392606 1.212125 0.520178 0.029 Uiso 1 1 calc R . . . .
C5 C 0.50371(10) 0.4657(2) 0.34513(9) 0.0120(6) Uani 1 1 d . . . . .
C13 C 0.45034(11) 1.0262(3) 0.41786(10) 0.0213(7) Uani 1 1 d . . . . .
H13A H 0.480689 1.027476 0.407742 0.026 Uiso 1 1 calc R . . . .
H13B H 0.451406 0.946988 0.435857 0.026 Uiso 1 1 calc R . . . .
C4 C 0.51072(11) 0.4979(3) 0.40072(10) 0.0206(7) Uani 1 1 d . . . . .
C9 C 0.56982(13) -0.1222(3) 0.36958(11) 0.0385(9) Uani 1 1 d . . . . .
H9A H 0.573710 -0.077893 0.401113 0.046 Uiso 1 1 calc R . . . .
H9B H 0.548659 -0.198740 0.366288 0.046 Uiso 1 1 calc R . . . .
C8 C 0.54441(13) -0.0391(3) 0.32311(12) 0.0325(8) Uani 1 1 d . . . . .
H8A H 0.517272 -0.085418 0.294552 0.039 Uiso 1 1 calc R . . . .
H8B H 0.527395 0.034174 0.331104 0.039 Uiso 1 1 calc R . . . .
C10 C 0.62257(14) -0.1514(3) 0.36947(14) 0.0454(10) Uani 1 1 d . . . . .
H10A H 0.649030 -0.167727 0.404550 0.055 Uiso 1 1 calc R . . . .
H10B H 0.620139 -0.225795 0.348320 0.055 Uiso 1 1 calc R . . . .
C7 C 0.58967(14) -0.0002(4) 0.31001(14) 0.0528(11) Uani 1 1 d . . . . .
H7A H 0.584993 -0.035494 0.276635 0.063 Uiso 1 1 calc R . . . .
H7B H 0.590659 0.091645 0.307764 0.063 Uiso 1 1 calc R . . . .

loop_
_atom_site_aniso_label
_atom_site_aniso_U_11
_atom_site_aniso_U_22
_atom_site_aniso_U_33
_atom_site_aniso_U_23
_atom_site_aniso_U_13
_atom_site_aniso_U_12
Sn1 0.01439(15) 0.00945(13) 0.01307(12) 0.000 0.00643(11) 0.000
K1 0.0127(3) 0.0130(3) 0.0123(3) 0.0013(2) 0.0053(2) 0.0006(2)
F10 0.0230(9) 0.0158(8) 0.0169(7) 0.0005(6) 0.0097(7) 0.0049(7)
F11 0.0113(8) 0.0262(9) 0.0252(8) 0.0098(7) 0.0017(7) 0.0027(7)
F12 0.0219(9) 0.0174(9) 0.0200(8) 0.0048(7) 0.0097(7) -0.0014(7)
F5 0.0217(9) 0.0156(9) 0.0254(8) -0.0031(7) 0.0096(7) -0.0048(7)
F4 0.0100(8) 0.0307(10) 0.0266(8) 0.0028(8) 0.0025(7) -0.0045(7)
F6 0.0193(9) 0.0299(10) 0.0185(8) 0.0037(7) 0.0094(7) -0.0061(7)
F1 0.0144(9) 0.0281(10) 0.0361(9) 0.0033(8) 0.0070(8) 0.0086(8)
F2 0.0264(9) 0.0138(9) 0.0294(9) -0.0037(7) 0.0142(7) 0.0031(7)
O2 0.0116(10) 0.0153(10) 0.0100(8) 0.0001(7) 0.0045(7) -0.0011(8)
F9 0.0366(11) 0.0328(10) 0.0179(8) -0.0048(7) 0.0177(8) -0.0125(8)
F7 0.0383(11) 0.0212(9) 0.0205(8) -0.0098(7) 0.0127(8) -0.0056(8)
F8 0.0242(10) 0.0385(11) 0.0137(8) -0.0022(7) -0.0003(7) -0.0037(8)
O1 0.0118(10) 0.0154(10) 0.0119(9) -0.0005(7) 0.0051(8) -0.0042(8)
F3 0.0335(10) 0.0349(11) 0.0349(9) -0.0012(8) 0.0271(8) 0.0080(8)
O10 0.0149(10) 0.0157(10) 0.0160(9) 0.0045(8) 0.0075(8) 0.0040(8)
O3 0.0170(10) 0.0140(10) 0.0151(9) 0.0003(8) 0.0055(8) -0.0023(8)
O4 0.0208(11) 0.0149(10) 0.0123(9) -0.0006(8) 0.0084(8) -0.0018(8)
O11 0.0206(11) 0.0135(10) 0.0173(9) 0.0023(8) 0.0080(8) 0.0023(8)
O9 0.0141(10) 0.0203(11) 0.0127(9) 0.0004(8) 0.0054(8) -0.0022(8)
O7 0.0176(10) 0.0207(11) 0.0174(9) 0.0010(8) 0.0064(8) -0.0039(9)
O8 0.0131(10) 0.0206(11) 0.0187(9) -0.0012(8) 0.0078(8) -0.0041(8)
O12 0.0179(11) 0.0252(11) 0.0203(10) -0.0038(8) 0.0116(8) 0.0016(9)
O5 0.0163(11) 0.0220(11) 0.0197(9) -0.0031(8) 0.0105(8) -0.0025(9)
O6 0.0137(10) 0.0164(10) 0.0194(9) -0.0033(8) 0.0052(8) 0.0031(8)
C27 0.0100(14) 0.0224(16) 0.0231(14) 0.0042(12) 0.0086(12) 0.0029(12)
O13 0.0283(14) 0.0635(19) 0.0633(17) 0.0149(15) 0.0113(13) -0.0094(13)
C11 0.0205(16) 0.0302(18) 0.0240(15) -0.0092(13) 0.0146(13) -0.0063(14)
C24 0.0196(16) 0.0146(14) 0.0163(13) 0.0063(11) 0.0068(12) 0.0045(12)
C6 0.0125(15) 0.0208(15) 0.0148(13) 0.0017(11) 0.0053(12) -0.0026(12)
C16 0.0271(17) 0.0146(15) 0.0211(14) -0.0068(12) 0.0104(13) -0.0073(13)
C25 0.0178(16) 0.0221(16) 0.0162(13) 0.0027(12) 0.0103(12) 0.0023(13)
C28 0.0113(14) 0.0226(16) 0.0176(13) 0.0038(12) 0.0034(12) -0.0008(12)
C22 0.0243(17) 0.0132(15) 0.0321(16) 0.0042(12) 0.0171(14) 0.0055(13)
C1 0.0152(15) 0.0214(16) 0.0150(13) 0.0006(11) 0.0069(12) 0.0005(12)
C26 0.0235(16) 0.0207(16) 0.0152(13) -0.0032(11) 0.0101(12) 0.0031(13)
C20 0.0149(15) 0.0267(17) 0.0118(12) -0.0046(12) 0.0044(11) -0.0065(13)
C19 0.0203(16) 0.0236(16) 0.0107(12) -0.0012(12) 0.0060(12) -0.0036(13)
C17 0.0219(16) 0.0149(15) 0.0183(13) 0.0025(11) 0.0095(12) 0.0035(12)
C12 0.0190(16) 0.0185(16) 0.0337(16) -0.0078(13) 0.0181(14) -0.0015(13)
C18 0.0209(16) 0.0122(14) 0.0167(13) 0.0046(11) 0.0071(12) 0.0017(12)
C23 0.0130(15) 0.0200(15) 0.0190(13) 0.0064(12) 0.0033(12) 0.0034(12)
C2 0.0109(14) 0.0136(14) 0.0099(12) -0.0001(10) 0.0049(11) -0.0003(11)
C21 0.0259(17) 0.0174(16) 0.0288(15) -0.0037(13) 0.0184(14) 0.0004(13)
C29 0.0160(15) 0.0224(16) 0.0192(14) -0.0035(12) 0.0062(12) -0.0079(13)
C30 0.0260(17) 0.0210(16) 0.0189(14) -0.0067(12) 0.0099(13) -0.0084(13)
C14 0.0150(15) 0.0238(17) 0.0203(14) 0.0045(12) 0.0042(12) -0.0037(13)
C3 0.0202(16) 0.0222(17) 0.0196(14) -0.0019(12) 0.0098(13) 0.0032(13)
C15 0.0218(17) 0.0288(18) 0.0167(14) -0.0061(13) 0.0023(12) -0.0067(14)
C5 0.0133(14) 0.0124(14) 0.0113(12) -0.0015(10) 0.0059(11) -0.0004(11)
C13 0.0114(15) 0.0229(16) 0.0273(15) 0.0058(13) 0.0055(13) 0.0029(13)
C4 0.0205(16) 0.0243(17) 0.0164(13) -0.0013(12) 0.0070(13) -0.0047(13)
C9 0.042(2) 0.039(2) 0.0274(16) 0.0032(16) 0.0065(15) -0.0086(18)
C8 0.034(2) 0.0263(19) 0.0343(18) 0.0010(15) 0.0113(15) 0.0039(15)
C10 0.035(2) 0.038(2) 0.055(2) 0.0140(18) 0.0095(18) 0.0042(18)
C7 0.048(2) 0.062(3) 0.053(2) 0.027(2) 0.026(2) 0.010(2)

loop_
_atom_type_symbol
_atom_type_description
_atom_type_scat_dispersion_real
_atom_type_scat_dispersion_imag
_atom_type_scat_source
C C 0.0033 0.0016 'International Tables Vol C Tables 4.2.6.8 and 6.1.1.4'
H H 0.0000 0.0000 'International Tables Vol C Tables 4.2.6.8 and 6.1.1.4'
F F 0.0171 0.0103 'International Tables Vol C Tables 4.2.6.8 and 6.1.1.4'
K K 0.2009 0.2494 'International Tables Vol C Tables 4.2.6.8 and 6.1.1.4'
O O 0.0106 0.0060 'International Tables Vol C Tables 4.2.6.8 and 6.1.1.4'
Sn Sn -0.6537 1.4246 'International Tables Vol C Tables 4.2.6.8 and 6.1.1.4'

loop_
_geom_angle_atom_site_label_1
_geom_angle_atom_site_label_2
_geom_angle_atom_site_label_3
_geom_angle
_geom_angle_site_symmetry_1
_geom_angle_site_symmetry_3
_geom_angle_publ_flag
O2 Sn1 O2 100.08(10) 2_655 . ?
O2 Sn1 O1 83.69(6) 2_655 . ?
O2 Sn1 O1 83.69(6) . 2_655 ?
O2 Sn1 O1 74.03(6) . . ?
O2 Sn1 O1 74.02(6) 2_655 2_655 ?
O1 Sn1 O1 145.11(9) 2_655 . ?
O10 K1 O3 84.33(5) . . ?
O10 K1 O9 60.44(5) . . ?
O10 K1 O7 76.53(5) . . ?
O10 K1 O8 98.48(5) . . ?
O10 K1 O12 77.94(5) . . ?
O10 K1 O5 158.62(6) . . ?
O10 K1 O6 125.35(5) . . ?
O10 K1 C20 161.16(6) . . ?
O3 K1 O9 64.89(5) . . ?
O3 K1 O7 59.40(5) . . ?
O3 K1 O12 156.58(5) . . ?
O3 K1 O5 117.01(5) . . ?
O3 K1 O6 93.27(5) . . ?
O3 K1 C20 102.46(6) . . ?
O4 K1 O10 137.55(6) . . ?
O4 K1 O3 60.95(5) . . ?
O4 K1 O11 159.70(6) . . ?
O4 K1 O9 81.85(5) . . ?
O4 K1 O7 102.31(5) . . ?
O4 K1 O8 75.88(5) . . ?
O4 K1 O12 125.86(5) . . ?
O4 K1 O5 61.63(5) . . ?
O4 K1 O6 83.05(5) . . ?
O4 K1 C20 42.15(6) . . ?
O11 K1 O10 61.61(5) . . ?
O11 K1 O3 126.82(5) . . ?
O11 K1 O9 118.40(5) . . ?
O11 K1 O7 72.98(5) . . ?
O11 K1 O8 111.87(6) . . ?
O11 K1 O12 56.11(5) . . ?
O11 K1 O5 101.21(5) . . ?
O11 K1 O6 77.95(5) . . ?
O11 K1 C20 123.19(6) . . ?
O9 K1 O7 111.09(5) . . ?
O9 K1 O12 92.83(5) . . ?
O9 K1 O6 157.60(5) . . ?
O9 K1 C20 106.21(6) . . ?
O7 K1 O12 129.06(5) . . ?
O7 K1 O6 56.55(5) . . ?
O7 K1 C20 122.11(6) . . ?
O8 K1 O3 112.63(5) . . ?
O8 K1 O9 59.66(5) . . ?
O8 K1 O7 170.65(6) . . ?
O8 K1 O12 56.10(5) . . ?
O8 K1 O5 75.28(5) . . ?
O8 K1 O6 131.46(5) . . ?
O8 K1 C20 62.68(6) . . ?
O12 K1 C20 90.25(6) . . ?
O5 K1 O9 127.78(5) . . ?
O5 K1 O7 112.18(5) . . ?
O5 K1 O12 81.76(5) . . ?
O5 K1 O6 56.27(5) . . ?
O5 K1 C20 23.08(6) . . ?
O6 K1 O12 109.44(5) . . ?
O6 K1 C20 72.30(6) . . ?
C2 O2 Sn1 117.60(15) . . ?
C5 O1 Sn1 118.27(14) . . ?
C24 O10 K1 116.47(14) . . ?
C25 O10 K1 117.16(13) . . ?
C25 O10 C24 112.6(2) . . ?
C16 O3 K1 116.81(15) . . ?
C16 O3 C17 114.7(2) . . ?
C17 O3 K1 109.47(14) . . ?
C19 O4 K1 118.14(15) . . ?
C18 O4 K1 119.28(13) . . ?
C18 O4 C19 112.4(2) . . ?
C22 O11 K1 123.07(15) . . ?
C22 O11 C23 113.7(2) . . ?
C23 O11 K1 108.05(15) . . ?
C27 O9 K1 117.62(15) . . ?
C26 O9 K1 111.41(15) . . ?
C26 O9 C27 113.9(2) . . ?
C14 O7 K1 119.09(14) . . ?
C15 O7 K1 110.74(15) . . ?
C15 O7 C14 112.7(2) . . ?
C28 O8 K1 110.17(14) . . ?
C29 O8 K1 123.52(15) . . ?
C29 O8 C28 113.4(2) . . ?
C21 O12 K1 96.19(15) . . ?
C21 O12 C30 112.7(2) . . ?
C30 O12 K1 105.05(15) . . ?
C11 O5 K1 122.47(14) . . ?
C11 O5 C20 113.7(2) . . ?
C20 O5 K1 105.30(14) . . ?
C12 O6 K1 107.54(15) . . ?
C12 O6 C13 112.6(2) . . ?
C13 O6 K1 108.68(15) . . ?
O9 C27 H27A 110.2 . . ?
O9 C27 H27B 110.2 . . ?
O9 C27 C28 107.5(2) . . ?
H27A C27 H27B 108.5 . . ?
C28 C27 H27A 110.2 . . ?
C28 C27 H27B 110.2 . . ?
C7 O13 C10 105.0(3) . . ?
O5 C11 H11A 110.1 . . ?
O5 C11 H11B 110.1 . . ?
O5 C11 C12 108.1(2) . . ?
H11A C11 H11B 108.4 . . ?
C12 C11 H11A 110.1 . . ?
C12 C11 H11B 110.1 . . ?
O10 C24 H24A 110.0 . . ?
O10 C24 H24B 110.0 . . ?
O10 C24 C23 108.4(2) . . ?
H24A C24 H24B 108.4 . . ?
C23 C24 H24A 110.0 . . ?
C23 C24 H24B 110.0 . . ?
F10 C6 F11 105.7(2) . . ?
F10 C6 F12 107.7(2) . . ?
F10 C6 C5 112.0(2) . . ?
F11 C6 F12 105.6(2) . . ?
F11 C6 C5 110.7(2) . . ?
F12 C6 C5 114.5(2) . . ?
O3 C16 H16A 110.3 . . ?
O3 C16 H16B 110.3 . . ?
O3 C16 C15 107.1(2) . . ?
H16A C16 H16B 108.5 . . ?
C15 C16 H16A 110.3 . . ?
C15 C16 H16B 110.3 . . ?
O10 C25 H25A 110.1 . . ?
O10 C25 H25B 110.1 . . ?
O10 C25 C26 108.0(2) . . ?
H25A C25 H25B 108.4 . . ?
C26 C25 H25A 110.1 . . ?
C26 C25 H25B 110.1 . . ?
O8 C28 C27 111.4(2) . . ?
O8 C28 H28A 109.3 . . ?
O8 C28 H28B 109.3 . . ?
C27 C28 H28A 109.3 . . ?
C27 C28 H28B 109.3 . . ?
H28A C28 H28B 108.0 . . ?
O11 C22 H22A 109.9 . . ?
O11 C22 H22B 109.9 . . ?
O11 C22 C21 108.8(2) . . ?
H22A C22 H22B 108.3 . . ?
C21 C22 H22A 109.9 . . ?
C21 C22 H22B 109.9 . . ?
F5 C1 F4 105.6(2) . . ?
F5 C1 F6 107.5(2) . . ?
F5 C1 C2 112.4(2) . . ?
F4 C1 C2 111.4(2) . . ?
F6 C1 F4 105.5(2) . . ?
F6 C1 C2 113.9(2) . . ?
O9 C26 C25 113.1(2) . . ?
O9 C26 H26A 109.0 . . ?
O9 C26 H26B 109.0 . . ?
C25 C26 H26A 109.0 . . ?
C25 C26 H26B 109.0 . . ?
H26A C26 H26B 107.8 . . ?
K1 C20 H20A 80.7 . . ?
K1 C20 H20B 160.6 . . ?
O5 C20 K1 51.62(11) . . ?
O5 C20 H20A 109.0 . . ?
O5 C20 H20B 109.0 . . ?
O5 C20 C19 112.9(2) . . ?
H20A C20 H20B 107.8 . . ?
C19 C20 K1 83.54(14) . . ?
C19 C20 H20A 109.0 . . ?
C19 C20 H20B 109.0 . . ?
O4 C19 C20 108.3(2) . . ?
O4 C19 H19A 110.0 . . ?
O4 C19 H19B 110.0 . . ?
C20 C19 H19A 110.0 . . ?
C20 C19 H19B 110.0 . . ?
H19A C19 H19B 108.4 . . ?
O3 C17 H17A 108.8 . . ?
O3 C17 H17B 108.8 . . ?
O3 C17 C18 113.6(2) . . ?
H17A C17 H17B 107.7 . . ?
C18 C17 H17A 108.8 . . ?
C18 C17 H17B 108.8 . . ?
O6 C12 C11 107.7(2) . . ?
O6 C12 H12A 110.2 . . ?
O6 C12 H12B 110.2 . . ?
C11 C12 H12A 110.2 . . ?
C11 C12 H12B 110.2 . . ?
H12A C12 H12B 108.5 . . ?
O4 C18 C17 108.4(2) . . ?
O4 C18 H18A 110.0 . . ?
O4 C18 H18B 110.0 . . ?
C17 C18 H18A 110.0 . . ?
C17 C18 H18B 110.0 . . ?
H18A C18 H18B 108.4 . . ?
O11 C23 C24 112.8(2) . . ?
O11 C23 H23A 109.0 . . ?
O11 C23 H23B 109.0 . . ?
C24 C23 H23A 109.0 . . ?
C24 C23 H23B 109.0 . . ?
H23A C23 H23B 107.8 . . ?
O2 C2 C1 107.5(2) . . ?
O2 C2 C3 106.8(2) . . ?
O2 C2 C5 107.5(2) . . ?
C1 C2 C3 107.0(2) . . ?
C1 C2 C5 116.9(2) . . ?
C3 C2 C5 110.8(2) . . ?
O12 C21 C22 108.1(2) . . ?
O12 C21 H21A 110.1 . . ?
O12 C21 H21B 110.1 . . ?
C22 C21 H21A 110.1 . . ?
C22 C21 H21B 110.1 . . ?
H21A C21 H21B 108.4 . . ?
O8 C29 H29A 110.1 . . ?
O8 C29 H29B 110.1 . . ?
O8 C29 C30 108.0(2) . . ?
H29A C29 H29B 108.4 . . ?
C30 C29 H29A 110.1 . . ?
C30 C29 H29B 110.1 . . ?
O12 C30 C29 108.3(2) . . ?
O12 C30 H30A 110.0 . . ?
O12 C30 H30B 110.0 . . ?
C29 C30 H30A 110.0 . . ?
C29 C30 H30B 110.0 . . ?
H30A C30 H30B 108.4 . . ?
O7 C14 H14A 109.9 . . ?
O7 C14 H14B 109.9 . . ?
O7 C14 C13 109.1(2) . . ?
H14A C14 H14B 108.3 . . ?
C13 C14 H14A 109.9 . . ?
C13 C14 H14B 109.9 . . ?
F1 C3 F3 106.0(2) . . ?
F1 C3 C2 111.7(2) . . ?
F2 C3 F1 105.0(2) . . ?
F2 C3 F3 107.4(2) . . ?
F2 C3 C2 112.4(2) . . ?
F3 C3 C2 113.8(2) . . ?
O7 C15 C16 112.2(2) . . ?
O7 C15 H15A 109.2 . . ?
O7 C15 H15B 109.2 . . ?
C16 C15 H15A 109.2 . . ?
C16 C15 H15B 109.2 . . ?
H15A C15 H15B 107.9 . . ?
O1 C5 C6 108.4(2) . . ?
O1 C5 C2 108.38(19) . . ?
O1 C5 C4 108.3(2) . . ?
C6 C5 C2 110.0(2) . . ?
C6 C5 C4 106.3(2) . . ?
C4 C5 C2 115.2(2) . . ?
O6 C13 C14 107.9(2) . . ?
O6 C13 H13A 110.1 . . ?
O6 C13 H13B 110.1 . . ?
C14 C13 H13A 110.1 . . ?
C14 C13 H13B 110.1 . . ?
H13A C13 H13B 108.4 . . ?
F9 C4 F8 105.5(2) . . ?
F9 C4 C5 115.9(2) . . ?
F7 C4 F9 106.7(2) . . ?
F7 C4 F8 104.9(2) . . ?
F7 C4 C5 111.9(2) . . ?
F8 C4 C5 111.1(2) . . ?
H9A C9 H9B 109.1 . . ?
C8 C9 H9A 111.2 . . ?
C8 C9 H9B 111.2 . . ?
C10 C9 H9A 111.2 . . ?
C10 C9 H9B 111.2 . . ?
C10 C9 C8 102.9(3) . . ?
C9 C8 H8A 110.8 . . ?
C9 C8 H8B 110.8 . . ?
H8A C8 H8B 108.9 . . ?
C7 C8 C9 104.6(3) . . ?
C7 C8 H8A 110.8 . . ?
C7 C8 H8B 110.8 . . ?
O13 C10 C9 106.3(3) . . ?
O13 C10 H10A 110.5 . . ?
O13 C10 H10B 110.5 . . ?
C9 C10 H10A 110.5 . . ?
C9 C10 H10B 110.5 . . ?
H10A C10 H10B 108.7 . . ?
O13 C7 C8 108.4(3) . . ?
O13 C7 H7A 110.0 . . ?
O13 C7 H7B 110.0 . . ?
C8 C7 H7A 110.0 . . ?
C8 C7 H7B 110.0 . . ?
H7A C7 H7B 108.4 . . ?

loop_
_geom_bond_atom_site_label_1
_geom_bond_atom_site_label_2
_geom_bond_distance
_geom_bond_site_symmetry_2
_geom_bond_publ_flag
Sn1 O2 2.1209(17) 2_655 ?
Sn1 O2 2.1209(17) . ?
Sn1 O1 2.2385(16) . ?
Sn1 O1 2.2384(16) 2_655 ?
K1 O10 2.8204(18) . ?
K1 O3 2.8498(19) . ?
K1 O4 2.7896(18) . ?
K1 O11 2.8106(18) . ?
K1 O9 2.8795(19) . ?
K1 O7 2.9537(18) . ?
K1 O8 2.8480(18) . ?
K1 O12 3.162(2) . ?
K1 O5 2.8718(18) . ?
K1 O6 3.0093(19) . ?
K1 C20 3.533(3) . ?
F10 C6 1.328(3) . ?
F11 C6 1.350(3) . ?
F12 C6 1.351(3) . ?
F5 C1 1.334(3) . ?
F4 C1 1.348(3) . ?
F6 C1 1.345(3) . ?
F1 C3 1.345(3) . ?
F2 C3 1.342(3) . ?
O2 C2 1.362(3) . ?
F9 C4 1.339(3) . ?
F7 C4 1.339(3) . ?
F8 C4 1.357(3) . ?
O1 C5 1.339(3) . ?
F3 C3 1.351(3) . ?
O10 C24 1.427(3) . ?
O10 C25 1.421(3) . ?
O3 C16 1.424(3) . ?
O3 C17 1.429(3) . ?
O4 C19 1.424(3) . ?
O4 C18 1.415(3) . ?
O11 C22 1.430(3) . ?
O11 C23 1.433(3) . ?
O9 C27 1.437(3) . ?
O9 C26 1.422(3) . ?
O7 C14 1.427(3) . ?
O7 C15 1.424(3) . ?
O8 C28 1.429(3) . ?
O8 C29 1.419(3) . ?
O12 C21 1.421(3) . ?
O12 C30 1.428(3) . ?
O5 C11 1.430(3) . ?
O5 C20 1.436(3) . ?
O6 C12 1.417(3) . ?
O6 C13 1.419(3) . ?
C27 H27A 0.9900 . ?
C27 H27B 0.9900 . ?
C27 C28 1.503(4) . ?
O13 C10 1.437(4) . ?
O13 C7 1.416(4) . ?
C11 H11A 0.9900 . ?
C11 H11B 0.9900 . ?
C11 C12 1.503(4) . ?
C24 H24A 0.9900 . ?
C24 H24B 0.9900 . ?
C24 C23 1.495(4) . ?
C6 C5 1.563(4) . ?
C16 H16A 0.9900 . ?
C16 H16B 0.9900 . ?
C16 C15 1.504(4) . ?
C25 H25A 0.9900 . ?
C25 H25B 0.9900 . ?
C25 C26 1.505(4) . ?
C28 H28A 0.9900 . ?
C28 H28B 0.9900 . ?
C22 H22A 0.9900 . ?
C22 H22B 0.9900 . ?
C22 C21 1.499(4) . ?
C1 C2 1.549(4) . ?
C26 H26A 0.9900 . ?
C26 H26B 0.9900 . ?
C20 H20A 0.9900 . ?
C20 H20B 0.9900 . ?
C20 C19 1.507(4) . ?
C19 H19A 0.9900 . ?
C19 H19B 0.9900 . ?
C17 H17A 0.9900 . ?
C17 H17B 0.9900 . ?
C17 C18 1.505(3) . ?
C12 H12A 0.9900 . ?
C12 H12B 0.9900 . ?
C18 H18A 0.9900 . ?
C18 H18B 0.9900 . ?
C23 H23A 0.9900 . ?
C23 H23B 0.9900 . ?
C2 C3 1.561(4) . ?
C2 C5 1.662(3) . ?
C21 H21A 0.9900 . ?
C21 H21B 0.9900 . ?
C29 H29A 0.9900 . ?
C29 H29B 0.9900 . ?
C29 C30 1.492(4) . ?
C30 H30A 0.9900 . ?
C30 H30B 0.9900 . ?
C14 H14A 0.9900 . ?
C14 H14B 0.9900 . ?
C14 C13 1.497(4) . ?
C15 H15A 0.9900 . ?
C15 H15B 0.9900 . ?
C5 C4 1.568(3) . ?
C13 H13A 0.9900 . ?
C13 H13B 0.9900 . ?
C9 H9A 0.9900 . ?
C9 H9B 0.9900 . ?
C9 C8 1.520(4) . ?
C9 C10 1.487(5) . ?
C8 H8A 0.9900 . ?
C8 H8B 0.9900 . ?
C8 C7 1.500(5) . ?
C10 H10A 0.9900 . ?
C10 H10B 0.9900 . ?
C7 H7A 0.9900 . ?
C7 H7B 0.9900 . ?
